data_4348619
loop_
_publ_author_name
'Brugos, Javier'
'Cabeza, Javier A.'
'Garc\'ia-\'Alvarez, Pablo'
'Kennedy, Alan R.'
'P\'erez-Carre\~no, Enrique'
'Van der Maelen, Juan F.'

_publ_section_title
;
 2-(Methylamido)pyridine-Borane: A Tripod \k(3)-N,H,H Ligand in Trigonal
 Bipyramidal Rhodium(I) and Iridium(I) Complexes with an Asymmetric
 Coordination of Its BH3 Group.
;
_journal_issue 17
_journal_name_full 'Inorganic chemistry'
_journal_page_first 8905
_journal_page_last 8912
_journal_paper_doi 10.1021/acs.inorgchem.6b01427
_journal_volume 55
_journal_year 2016
_chemical_formula_moiety 'C14 H22 B Ir N2'
_chemical_formula_sum 'C14 H22 B Ir N2'
_chemical_formula_weight 421.34
_space_group_crystal_system monoclinic
_space_group_IT_number 14
_space_group_name_Hall '-P 2ybc'
_space_group_name_H-M_alt 'P 1 21/c 1'
_atom_sites_solution_hydrogens mixed
_audit_creation_method SHELXL-2014
_cell_angle_alpha 90
_cell_angle_beta 120.175(4)
_cell_angle_gamma 90
_cell_formula_units_Z 4
_cell_length_a 12.0435(3)
_cell_length_b 7.33300(10)
_cell_length_c 17.5013(5)
_cell_measurement_reflns_used 3460
_cell_measurement_temperature 150(2)
_cell_measurement_theta_max 69.2160
_cell_measurement_theta_min 4.2280
_cell_volume 1336.19(8)
_computing_cell_refinement
;
CrysAlisPro, Agilent Technologies,
Version 1.171.37.35 (release 13-08-2014 CrysAlis171 .NET)
(compiled Aug 13 2014,18:06:01)
;
_computing_data_collection
;
CrysAlisPro, Agilent Technologies,
Version 1.171.37.35 (release 13-08-2014 CrysAlis171 .NET)
(compiled Aug 13 2014,18:06:01)
;
_computing_data_reduction
;
CrysAlisPro, Agilent Technologies,
Version 1.171.37.35 (release 13-08-2014 CrysAlis171 .NET)
(compiled Aug 13 2014,18:06:01)
;
_computing_molecular_graphics 'X-SEED (Barbour, 1999)'
_computing_publication_material 'SHELXL-2014 (Sheldrick, 2014)'
_computing_structure_refinement 'SHELXL-2014 (Sheldrick, 2014)'
_computing_structure_solution 'SIR-97 (Giacovazzo, 1999)'
_diffrn_ambient_temperature 150(2)
_diffrn_measured_fraction_theta_full 0.980
_diffrn_measured_fraction_theta_max 0.980
_diffrn_measurement_device_type 'Xcalibur, Onyx, Nova'
_diffrn_radiation_type CuK\a
_diffrn_radiation_wavelength 1.5418
_diffrn_reflns_av_R_equivalents 0.0272
_diffrn_reflns_av_unetI/netI 0.0296
_diffrn_reflns_Laue_measured_fraction_full 0.800
_diffrn_reflns_Laue_measured_fraction_max 0.980
_diffrn_reflns_limit_h_max 14
_diffrn_reflns_limit_h_min -14
_diffrn_reflns_limit_k_max 7
_diffrn_reflns_limit_k_min -8
_diffrn_reflns_limit_l_max 18
_diffrn_reflns_limit_l_min -21
_diffrn_reflns_number 6091
_diffrn_reflns_point_group_measured_fraction_full 0.800
_diffrn_reflns_point_group_measured_fraction_max 0.980
_diffrn_reflns_theta_full 69.326
_diffrn_reflns_theta_max 69.326
_diffrn_reflns_theta_min 4.246
_diffrn_source 'sealed X-ray tube'
_exptl_absorpt_coefficient_mu 19.177
_exptl_absorpt_correction_T_max 1.00000
_exptl_absorpt_correction_T_min 0.17186
_exptl_absorpt_correction_type multi-scan
_exptl_absorpt_process_details
;
CrysAlisPro, Agilent Technologies,
Version 1.171.37.35 (release 13-08-2014 CrysAlis171 .NET)
(compiled Aug 13 2014,18:06:01)
Empirical absorption correction using spherical harmonics,
 implemented in SCALE3 ABSPACK scaling algorithm.
;
_exptl_crystal_colour yellow-orange
_exptl_crystal_density_diffrn 2.094
_exptl_crystal_description fragment
_exptl_crystal_F_000 808
_exptl_crystal_size_max 0.1201
_exptl_crystal_size_mid 0.1140
_exptl_crystal_size_min 0.0687
_refine_diff_density_max 0.542
_refine_diff_density_min -1.045
_refine_diff_density_rms 0.142
_refine_ls_extinction_method none
_refine_ls_goodness_of_fit_ref 1.014
_refine_ls_hydrogen_treatment mixed
_refine_ls_matrix_type full
_refine_ls_number_parameters 176
_refine_ls_number_reflns 2450
_refine_ls_number_restraints 0
_refine_ls_restrained_S_all 1.014
_refine_ls_R_factor_all 0.0253
_refine_ls_R_factor_gt 0.0217
_refine_ls_shift/su_max 0.002
_refine_ls_shift/su_mean 0.000
_refine_ls_structure_factor_coef Fsqd
_refine_ls_weighting_details 'w=1/[\s^2^(Fo^2^)+(0.0269P)^2^] where P=(Fo^2^+2Fc^2^)/3'
_refine_ls_weighting_scheme calc
_refine_ls_wR_factor_gt 0.0516
_refine_ls_wR_factor_ref 0.0540
_reflns_Friedel_coverage 0.000
_reflns_number_gt 2187
_reflns_number_total 2450
_reflns_threshold_expression 'I > 2\s(I)'
_cod_data_source_file ic6b01427_si_003.cif
_cod_data_source_block 3
_cod_original_cell_volume 1336.18(7)
_cod_original_sg_symbol_H-M 'P 21/c'
_cod_database_code 4348619
_shelx_space_group_comment
;
The symmetry employed for this shelxl refinement is uniquely defined
by the following loop, which should always be used as a source of
symmetry information in preference to the above space-group names.
They are only intended as comments.
;
_shelxl_version_number 2014-3

loop_
_space_group_symop_operation_xyz
'x, y, z'
'-x, y+1/2, -z+1/2'
'-x, -y, -z'
'x, -y-1/2, z-1/2'

loop_
_atom_site_label
_atom_site_type_symbol
_atom_site_fract_x
_atom_site_fract_y
_atom_site_fract_z
_atom_site_U_iso_or_equiv
_atom_site_adp_type
_atom_site_occupancy
_atom_site_site_symmetry_order
_atom_site_calc_flag
_atom_site_refinement_flags_posn
_atom_site_refinement_flags_adp
C1 C 0.2314(4) 0.6805(6) 0.8468(3) 0.0229(9) Uani 1 1 d . .
H1 H 0.1579 0.6189 0.8476 0.027 Uiso 1 1 calc R U
C2 C 0.2215(4) 0.8716(6) 0.8408(3) 0.0230(9) Uani 1 1 d . .
H2 H 0.1421 0.9210 0.8379 0.028 Uiso 1 1 calc R U
C3 C 0.3339(4) 1.0012(7) 0.8808(3) 0.0319(10) Uani 1 1 d . .
H3A H 0.3724 1.0008 0.9458 0.038 Uiso 1 1 calc R U
H3B H 0.3025 1.1262 0.8595 0.038 Uiso 1 1 calc R U
C4 C 0.4380(4) 0.9528(7) 0.8583(3) 0.0297(10) Uani 1 1 d . .
H4A H 0.4803 1.0661 0.8552 0.036 Uiso 1 1 calc R U
H4B H 0.5040 0.8759 0.9060 0.036 Uiso 1 1 calc R U
C5 C 0.3831(3) 0.8516(6) 0.7708(3) 0.0233(9) Uani 1 1 d . .
H5 H 0.4016 0.9101 0.7267 0.028 Uiso 1 1 calc R U
C6 C 0.3771(3) 0.6562(6) 0.7666(3) 0.0229(9) Uani 1 1 d . .
H6 H 0.3916 0.6035 0.7196 0.027 Uiso 1 1 calc R U
C7 C 0.4227(4) 0.5346(7) 0.8469(3) 0.0302(10) Uani 1 1 d . .
H7A H 0.5171 0.5453 0.8844 0.036 Uiso 1 1 calc R U
H7B H 0.4024 0.4061 0.8273 0.036 Uiso 1 1 calc R U
C8 C 0.3608(4) 0.5834(7) 0.9016(3) 0.0308(10) Uani 1 1 d . .
H8A H 0.4197 0.6634 0.9511 0.037 Uiso 1 1 calc R U
H8B H 0.3477 0.4706 0.9272 0.037 Uiso 1 1 calc R U
C9 C 0.0251(4) 0.7505(5) 0.5233(3) 0.0178(8) Uani 1 1 d . .
C10 C -0.0180(4) 0.7386(5) 0.4312(3) 0.0249(9) Uani 1 1 d . .
H10 H 0.0432 0.7345 0.4120 0.030 Uiso 1 1 calc R U
C11 C -0.1447(4) 0.7331(6) 0.3707(3) 0.0289(10) Uani 1 1 d . .
H11 H -0.1716 0.7240 0.3097 0.035 Uiso 1 1 calc R U
C12 C -0.2376(4) 0.7408(6) 0.3976(3) 0.0284(10) Uani 1 1 d . .
H12 H -0.3268 0.7381 0.3555 0.034 Uiso 1 1 calc R U
C13 C -0.1951(4) 0.7522(5) 0.4849(3) 0.0244(9) Uani 1 1 d . .
H13 H -0.2566 0.7571 0.5037 0.029 Uiso 1 1 calc R U
C14 C 0.2414(4) 0.7567(5) 0.5581(3) 0.0239(9) Uani 1 1 d . .
H14A H 0.2349 0.6418 0.5275 0.036 Uiso 1 1 calc R U
H14B H 0.3283 0.7692 0.6091 0.036 Uiso 1 1 calc R U
H14C H 0.2235 0.8590 0.5175 0.036 Uiso 1 1 calc R U
B1 B -0.0217(4) 0.7674(6) 0.6460(3) 0.0200(10) Uani 1 1 d . .
Ir1 Ir 0.19122(2) 0.76274(2) 0.71817(2) 0.01626(8) Uani 1 1 d . .
N1 N -0.0670(3) 0.7568(4) 0.5480(2) 0.0197(7) Uani 1 1 d . .
N2 N 0.1475(3) 0.7567(4) 0.5886(2) 0.0193(8) Uani 1 1 d . .
H100 H -0.098(5) 0.782(6) 0.661(3) 0.035(14) Uiso 1 1 d . .
H200 H 0.041(5) 0.614(9) 0.683(4) 0.057(17) Uiso 1 1 d . .
H300 H 0.043(5) 0.912(8) 0.673(3) 0.046(15) Uiso 1 1 d . .

loop_
_atom_site_aniso_label
_atom_site_aniso_U_11
_atom_site_aniso_U_22
_atom_site_aniso_U_33
_atom_site_aniso_U_23
_atom_site_aniso_U_13
_atom_site_aniso_U_12
C1 0.0219(19) 0.032(2) 0.0179(19) 0.0026(18) 0.0121(16) 0.0020(18)
C2 0.0207(19) 0.030(2) 0.021(2) -0.0026(17) 0.0124(16) -0.0035(17)
C3 0.027(2) 0.039(3) 0.032(2) -0.010(2) 0.0174(19) -0.008(2)
C4 0.022(2) 0.039(3) 0.029(2) -0.011(2) 0.0124(18) -0.0068(18)
C5 0.0108(17) 0.037(3) 0.023(2) -0.0012(18) 0.0094(15) -0.0036(16)
C6 0.0158(18) 0.034(3) 0.025(2) 0.0036(18) 0.0141(16) 0.0079(17)
C7 0.028(2) 0.035(3) 0.030(2) 0.009(2) 0.0163(18) 0.0118(19)
C8 0.030(2) 0.039(3) 0.025(2) 0.0103(19) 0.0155(18) 0.0109(19)
C9 0.021(2) 0.012(2) 0.021(2) 0.0028(14) 0.0117(17) 0.0012(14)
C10 0.030(2) 0.025(2) 0.023(2) -0.0010(16) 0.0158(19) -0.0028(16)
C11 0.030(2) 0.030(3) 0.020(2) 0.0019(17) 0.0072(19) 0.0015(17)
C12 0.019(2) 0.027(3) 0.029(2) 0.0018(17) 0.0052(18) -0.0002(16)
C13 0.0183(19) 0.021(2) 0.034(2) -0.0011(16) 0.0130(18) -0.0009(15)
C14 0.023(2) 0.033(3) 0.022(2) 0.0032(16) 0.0163(18) 0.0020(16)
B1 0.011(2) 0.027(3) 0.025(2) 0.0004(18) 0.0118(18) -0.0002(16)
Ir1 0.01506(11) 0.01906(11) 0.01688(11) -0.00003(6) 0.00967(8) -0.00005(6)
N1 0.0161(16) 0.0203(19) 0.0205(18) -0.0004(12) 0.0077(14) 0.0009(12)
N2 0.0152(16) 0.026(2) 0.0191(17) 0.0012(13) 0.0101(14) 0.0012(12)

loop_
_atom_type_symbol
_atom_type_description
_atom_type_scat_dispersion_real
_atom_type_scat_dispersion_imag
_atom_type_scat_source
C C 0.0181 0.0091 'International Tables Vol C Tables 4.2.6.8 and 6.1.1.4'
H H 0.0000 0.0000 'International Tables Vol C Tables 4.2.6.8 and 6.1.1.4'
B B 0.0090 0.0039 'International Tables Vol C Tables 4.2.6.8 and 6.1.1.4'
Ir Ir -4.7710 6.5667 'International Tables Vol C Tables 4.2.6.8 and 6.1.1.4'
N N 0.0311 0.0180 'International Tables Vol C Tables 4.2.6.8 and 6.1.1.4'

loop_
_geom_angle_atom_site_label_1
_geom_angle_atom_site_label_2
_geom_angle_atom_site_label_3
_geom_angle
C2 C1 C8 122.1(4)
C2 C1 Ir1 71.0(2)
C8 C1 Ir1 114.2(3)
C2 C1 H1 114.2
C8 C1 H1 114.2
Ir1 C1 H1 114.2
C1 C2 C3 124.8(4)
C1 C2 Ir1 70.7(2)
C3 C2 Ir1 111.2(3)
C1 C2 H2 114.0
C3 C2 H2 114.0
Ir1 C2 H2 114.0
C2 C3 C4 113.2(4)
C2 C3 H3A 108.9
C4 C3 H3A 108.9
C2 C3 H3B 108.9
C4 C3 H3B 108.9
H3A C3 H3B 107.8
C5 C4 C3 112.0(3)
C5 C4 H4A 109.2
C3 C4 H4A 109.2
C5 C4 H4B 109.2
C3 C4 H4B 109.2
H4A C4 H4B 107.9
C6 C5 C4 121.6(4)
C6 C5 Ir1 69.7(2)
C4 C5 Ir1 114.5(3)
C6 C5 H5 114.5
C4 C5 H5 114.5
Ir1 C5 H5 114.5
C5 C6 C7 123.7(4)
C5 C6 Ir1 70.5(2)
C7 C6 Ir1 114.1(3)
C5 C6 H6 113.8
C7 C6 H6 113.8
Ir1 C6 H6 113.8
C6 C7 C8 112.4(3)
C6 C7 H7A 109.1
C8 C7 H7A 109.1
C6 C7 H7B 109.1
C8 C7 H7B 109.1
H7A C7 H7B 107.9
C7 C8 C1 112.4(3)
C7 C8 H8A 109.1
C1 C8 H8A 109.1
C7 C8 H8B 109.1
C1 C8 H8B 109.1
H8A C8 H8B 107.9
N2 C9 N1 116.5(4)
N2 C9 C10 126.0(4)
N1 C9 C10 117.6(4)
C11 C10 C9 120.8(4)
C11 C10 H10 119.6
C9 C10 H10 119.6
C10 C11 C12 120.6(4)
C10 C11 H11 119.7
C12 C11 H11 119.7
C13 C12 C11 117.8(4)
C13 C12 H12 121.1
C11 C12 H12 121.1
C12 C13 N1 123.0(4)
C12 C13 H13 118.5
N1 C13 H13 118.5
N2 C14 H14A 109.5
N2 C14 H14B 109.5
H14A C14 H14B 109.5
N2 C14 H14C 109.5
H14A C14 H14C 109.5
H14B C14 H14C 109.5
N1 B1 Ir1 107.3(3)
N1 B1 H100 114(3)
Ir1 B1 H100 138(3)
N1 B1 H200 107(2)
Ir1 B1 H200 60(2)
H100 B1 H200 108(3)
N1 B1 H300 106(2)
Ir1 B1 H300 58(2)
H100 B1 H300 106(3)
H200 B1 H300 116(4)
N2 Ir1 C6 93.85(14)
N2 Ir1 C5 96.02(14)
C6 Ir1 C5 39.75(19)
N2 Ir1 C1 162.36(15)
C6 Ir1 C1 80.77(15)
C5 Ir1 C1 90.53(16)
N2 Ir1 C2 159.04(15)
C6 Ir1 C2 97.12(15)
C5 Ir1 C2 81.41(15)
C1 Ir1 C2 38.35(18)
N2 Ir1 B1 77.90(16)
C6 Ir1 B1 157.87(18)
C5 Ir1 B1 160.20(18)
C1 Ir1 B1 100.87(16)
C2 Ir1 B1 97.49(16)
N2 Ir1 H200 87.3(16)
C6 Ir1 H200 123.7(18)
C5 Ir1 H200 163.2(18)
C1 Ir1 H200 81.9(17)
C2 Ir1 H200 101.2(17)
B1 Ir1 H200 36.5(18)
N2 Ir1 H300 83.6(15)
C6 Ir1 H300 166.1(17)
C5 Ir1 H300 126.7(17)
C1 Ir1 H300 105.5(15)
C2 Ir1 H300 81.4(16)
B1 Ir1 H300 34.5(17)
H200 Ir1 H300 70(3)
C13 N1 C9 120.2(4)
C13 N1 B1 122.0(4)
C9 N1 B1 117.8(3)
C9 N2 C14 114.0(3)
C9 N2 Ir1 120.4(3)
C14 N2 Ir1 125.6(3)

loop_
_geom_bond_atom_site_label_1
_geom_bond_atom_site_label_2
_geom_bond_distance
C1 C2 1.406(7)
C1 C8 1.535(6)
C1 Ir1 2.138(4)
C1 H1 1.0000
C2 C3 1.508(6)
C2 Ir1 2.141(4)
C2 H2 1.0000
C3 C4 1.533(6)
C3 H3A 0.9900
C3 H3B 0.9900
C4 C5 1.522(6)
C4 H4A 0.9900
C4 H4B 0.9900
C5 C6 1.435(7)
C5 Ir1 2.116(4)
C5 H5 1.0000
C6 C7 1.516(6)
C6 Ir1 2.105(4)
C6 H6 1.0000
C7 C8 1.522(6)
C7 H7A 0.9900
C7 H7B 0.9900
C8 H8A 0.9900
C8 H8B 0.9900
C9 N2 1.337(5)
C9 N1 1.380(5)
C9 C10 1.427(6)
C10 C11 1.351(7)
C10 H10 0.9500
C11 C12 1.416(7)
C11 H11 0.9500
C12 C13 1.349(7)
C12 H12 0.9500
C13 N1 1.373(6)
C13 H13 0.9500
C14 N2 1.473(5)
C14 H14A 0.9800
C14 H14B 0.9800
C14 H14C 0.9800
B1 N1 1.519(6)
B1 Ir1 2.218(4)
B1 H100 1.08(5)
B1 H200 1.33(6)
B1 H300 1.26(6)
Ir1 N2 2.054(4)
Ir1 H200 1.93(6)
Ir1 H300 1.89(5)
